data_4500772
loop_
_publ_author_name
'Pinta, Noelia De la'
'Serna, Zurine'
'Madariaga, Gotzon'
'Urtiaga, M. Karmele'
'Fidalgo, M. Luz'
'Cort\'es, Roberto'

_publ_section_title
;
 Ferromagnetic Interactions in an Unusual 2D Coordination Polymer
 Including Di-2-pyridylketone-Methoxilated Anion, (1,1)-Azide, and Rare
 (1,1,3,3)-Azide Bridging Ligands
;
_journal_issue 5
_journal_name_full 'Crystal Growth &amp; Design'
_journal_page_first 1458
_journal_paper_doi 10.1021/cg200267x
_journal_volume 11
_journal_year 2011
_chemical_formula_moiety 'C12 H11 Cu2 N11 O2'
_chemical_formula_sum 'C12 H11 Cu2 N11 O2'
_chemical_formula_weight 468.4
_chemical_name_systematic
;
 ?
;
_space_group_IT_number 14
_symmetry_space_group_name_Hall '-P 2ybc'
_symmetry_space_group_name_H-M 'P 1 21/c 1'
_atom_sites_solution_hydrogens geom
_atom_sites_solution_primary direct
_atom_sites_solution_secondary difmap
_audit_creation_date 2010-12-16T14:08:48-00:00
_audit_creation_method 'WinGX routine CIF_UPDATE'
_cell_angle_alpha 90.00
_cell_angle_beta 94.53(2)
_cell_angle_gamma 90.00
_cell_formula_units_Z 4
_cell_length_a 10.832(2)
_cell_length_b 11.363(4)
_cell_length_c 13.731(4)
_cell_measurement_reflns_used 25
_cell_measurement_temperature 100(2)
_cell_measurement_theta_max 11.087
_cell_measurement_theta_min 6.561
_cell_volume 1684.8(8)
_computing_structure_refinement 'SHELXL-97 (Sheldrick, 2008)'
_diffrn_ambient_temperature 100(2)
_diffrn_measured_fraction_theta_full 0.999
_diffrn_measured_fraction_theta_max 0.999
_diffrn_radiation_monochromator graphite
_diffrn_radiation_type MoK\a
_diffrn_radiation_wavelength 0.71073
_diffrn_reflns_av_R_equivalents 0.0257
_diffrn_reflns_av_unetI/netI 0.022
_diffrn_reflns_limit_h_max 15
_diffrn_reflns_limit_h_min -3
_diffrn_reflns_limit_k_max 15
_diffrn_reflns_limit_k_min -5
_diffrn_reflns_limit_l_max 19
_diffrn_reflns_limit_l_min -19
_diffrn_reflns_number 5298
_diffrn_reflns_theta_full 29.98
_diffrn_reflns_theta_max 29.98
_diffrn_reflns_theta_min 1.89
_exptl_absorpt_coefficient_mu 2.561
_exptl_absorpt_correction_type none
_exptl_crystal_colour blue
_exptl_crystal_density_diffrn 1.847
_exptl_crystal_density_method 'not measured'
_exptl_crystal_description prism
_exptl_crystal_F_000 936
_exptl_crystal_size_max 0.13
_exptl_crystal_size_mid 0.11
_exptl_crystal_size_min 0.09
_refine_diff_density_max 1.751
_refine_diff_density_min -0.719
_refine_diff_density_rms 0.195
_refine_ls_extinction_method none
_refine_ls_goodness_of_fit_ref 1.095
_refine_ls_hydrogen_treatment constr
_refine_ls_matrix_type full
_refine_ls_number_parameters 245
_refine_ls_number_reflns 4899
_refine_ls_number_restraints 0
_refine_ls_restrained_S_all 1.095
_refine_ls_R_factor_all 0.0634
_refine_ls_R_factor_gt 0.0462
_refine_ls_shift/su_max 0.001
_refine_ls_shift/su_mean 0
_refine_ls_structure_factor_coef Fsqd
_refine_ls_weighting_details 'calc w=1/[\s^2^(Fo^2^)+(0.0797P)^2^+0.6295P] where P=(Fo^2^+2Fc^2^)/3'
_refine_ls_weighting_scheme calc
_refine_ls_wR_factor_ref 0.1285
_reflns_number_gt 3811
_reflns_number_total 4899
_reflns_threshold_expression >2\s(I)
_cod_data_source_file cg200267x_si_002.cif
_cod_data_source_block cudpkn3
_cod_original_sg_symbol_H-M 'P 21/c'
_cod_database_code 4500772

loop_
_symmetry_equiv_pos_as_xyz
'x, y, z'
'-x, y+1/2, -z+1/2'
'-x, -y, -z'
'x, -y-1/2, z-1/2'

loop_
_atom_site_label
_atom_site_fract_x
_atom_site_fract_y
_atom_site_fract_z
_atom_site_U_iso_or_equiv
_atom_site_adp_type
_atom_site_calc_flag
_atom_site_refinement_flags
_atom_site_occupancy
_atom_site_type_symbol
Cu1 0.94616(3) 0.99933(2) 0.20248(2) 0.02898(10) Uani d . 1 Cu
Cu2 0.94130(3) 1.25271(2) 0.20270(2) 0.02872(10) Uani d . 1 Cu
O1 0.84806(15) 1.12397(13) 0.25286(13) 0.0258(3) Uani d . 1 O
N1 0.7713(2) 1.31409(17) 0.16706(15) 0.0281(4) Uani d . 1 N
C1 0.7432(3) 1.4230(2) 0.1344(2) 0.0397(6) Uani d . 1 C
H1 0.8069 1.4736 0.1203 0.06 Uiso calc R 1 H
C2 0.6227(3) 1.4617(3) 0.1213(2) 0.0482(7) Uani d . 1 C
H2 0.6055 1.5375 0.0985 0.072 Uiso calc R 1 H
C3 0.5288(3) 1.3883(3) 0.1417(2) 0.0451(7) Uani d . 1 C
H3 0.4469 1.4128 0.1321 0.068 Uiso calc R 1 H
C4 0.5571(2) 1.2762(2) 0.1772(2) 0.0381(6) Uani d . 1 C
H4 0.4946 1.2255 0.1933 0.057 Uiso calc R 1 H
C5 0.6801(2) 1.24122(19) 0.18831(18) 0.0270(4) Uani d . 1 C
N2 0.7783(2) 0.94553(18) 0.14846(17) 0.0339(5) Uani d . 1 N
C7 0.6848(2) 1.0161(2) 0.16752(19) 0.0301(5) Uani d . 1 C
C8 0.5640(3) 0.9893(3) 0.1357(3) 0.0446(7) Uani d . 1 C
H8 0.4993 1.038 0.1511 0.067 Uiso calc R 1 H
C9 0.5409(3) 0.8890(3) 0.0807(3) 0.0532(8) Uani d . 1 C
H9 0.4604 0.8703 0.0573 0.08 Uiso calc R 1 H
C10 0.6375(4) 0.8171(3) 0.0607(3) 0.0552(9) Uani d . 1 C
H10 0.6233 0.7489 0.024 0.083 Uiso calc R 1 H
C11 0.7549(3) 0.8474(3) 0.0956(3) 0.0481(7) Uani d . 1 C
H11 0.8205 0.7987 0.0823 0.072 Uiso calc R 1 H
N3 0.9673(2) 0.88710(18) 0.34083(18) 0.0365(5) Uani d . 1 N
N4 0.8952(3) 0.8858(2) 0.4020(2) 0.0477(7) Uani d . 1 N
N5 0.8259(5) 0.8895(3) 0.4599(4) 0.0972(18) Uani d . 1 N
N6 1.0466(3) 0.8787(2) 0.1473(2) 0.0455(6) Uani d . 1 N
N7 1.0695(3) 0.8736(2) 0.0647(2) 0.0489(7) Uani d . 1 N
N8 0.9070(6) 1.1370(4) 0.0146(3) 0.0964(17) Uani d . 1 N
N9 1.0737(2) 1.13075(19) 0.2208(2) 0.0401(6) Uani d . 1 N
N10 1.1770(2) 1.1320(2) 0.1952(2) 0.0477(6) Uani d . 1 N
N11 1.2753(3) 1.1307(4) 0.1747(4) 0.0986(17) Uani d . 1 N
C6 0.7219(2) 1.12202(19) 0.23239(18) 0.0254(4) Uani d . 1 C
O2 0.65789(18) 1.10278(17) 0.31726(14) 0.0357(4) Uani d . 1 O
C12 0.7018(3) 1.1740(3) 0.3966(2) 0.0515(8) Uani d . 1 C
H12A 0.7823 1.1471 0.4214 0.077 Uiso calc R 1 H
H12B 0.6458 1.1692 0.4473 0.077 Uiso calc R 1 H
H12C 0.7073 1.2541 0.3752 0.077 Uiso calc R 1 H

loop_
_atom_site_aniso_label
_atom_site_aniso_U_11
_atom_site_aniso_U_22
_atom_site_aniso_U_33
_atom_site_aniso_U_12
_atom_site_aniso_U_13
_atom_site_aniso_U_23
Cu1 0.02993(17) 0.02075(16) 0.03704(18) 0.00440(10) 0.00750(12) -0.00017(10)
Cu2 0.02716(17) 0.01909(15) 0.04057(19) -0.00356(10) 0.00675(12) 0.00381(10)
O1 0.0243(7) 0.0169(7) 0.0365(9) -0.0011(5) 0.0044(6) 0.0016(6)
N1 0.0355(10) 0.0191(9) 0.0298(9) 0.0004(7) 0.0038(8) 0.0009(7)
C1 0.0561(17) 0.0211(11) 0.0413(14) 0.0007(11) 0.0007(12) 0.0050(10)
C2 0.066(2) 0.0270(13) 0.0497(17) 0.0155(13) -0.0047(15) 0.0015(12)
C3 0.0427(15) 0.0404(15) 0.0510(17) 0.0211(12) -0.0042(13) -0.0044(12)
C4 0.0319(12) 0.0317(12) 0.0511(16) 0.0063(10) 0.0050(11) -0.0021(11)
C5 0.0290(11) 0.0222(10) 0.0300(11) 0.0026(8) 0.0040(8) -0.0015(8)
N2 0.0418(12) 0.0214(9) 0.0385(11) -0.0018(8) 0.0031(9) -0.0045(8)
C7 0.0344(12) 0.0205(9) 0.0354(12) -0.0067(8) 0.0021(9) 0.0032(8)
C8 0.0367(14) 0.0361(14) 0.0596(19) -0.0091(11) -0.0044(13) 0.0025(12)
C9 0.056(2) 0.0438(17) 0.057(2) -0.0213(14) -0.0122(15) 0.0005(14)
C10 0.077(2) 0.0338(15) 0.0529(18) -0.0162(15) -0.0060(17) -0.0090(13)
C11 0.062(2) 0.0287(13) 0.0531(18) -0.0038(13) 0.0025(15) -0.0117(12)
N3 0.0458(13) 0.0241(10) 0.0414(12) 0.0122(9) 0.0157(10) 0.0038(8)
N4 0.0724(18) 0.0252(10) 0.0492(14) 0.0113(11) 0.0277(13) 0.0018(10)
N5 0.140(4) 0.062(2) 0.102(3) 0.021(2) 0.087(3) 0.009(2)
N6 0.0606(16) 0.0387(13) 0.0386(12) 0.0255(11) 0.0133(11) 0.0043(10)
N7 0.0679(18) 0.0387(14) 0.0418(13) 0.0176(12) 0.0142(12) 0.0029(10)
N8 0.162(5) 0.082(3) 0.049(2) 0.041(3) 0.036(2) 0.0065(18)
N9 0.0271(10) 0.0299(11) 0.0644(17) 0.0003(8) 0.0098(10) 0.0054(10)
N10 0.0328(12) 0.0497(15) 0.0614(17) 0.0018(10) 0.0096(11) 0.0181(12)
N11 0.0357(16) 0.125(4) 0.140(4) 0.0120(19) 0.035(2) 0.054(3)
C6 0.0245(10) 0.0208(9) 0.0316(11) -0.0002(8) 0.0062(8) 0.0021(8)
O2 0.0341(9) 0.0358(9) 0.0387(10) -0.0043(7) 0.0122(8) 0.0073(7)
C12 0.063(2) 0.0525(18) 0.0403(16) 0.0033(16) 0.0147(14) -0.0013(14)

loop_
_atom_type_symbol
_atom_type_description
_atom_type_scat_dispersion_real
_atom_type_scat_dispersion_imag
_atom_type_scat_source
C C 0.0033 0.0016 'International Tables Vol C Tables 4.2.6.8 and 6.1.1.4'
N N 0.0061 0.0033 'International Tables Vol C Tables 4.2.6.8 and 6.1.1.4'
Cu Cu 0.3201 1.2651 'International Tables Vol C Tables 4.2.6.8 and 6.1.1.4'
H H 0 0 'International Tables Vol C Tables 4.2.6.8 and 6.1.1.4'
O O 0.0106 0.006 'International Tables Vol C Tables 4.2.6.8 and 6.1.1.4'

loop_
_geom_angle_atom_site_label_1
_geom_angle_atom_site_label_2
_geom_angle_atom_site_label_3
_geom_angle
_geom_angle_site_symmetry_1
_geom_angle_site_symmetry_3
O1 Cu1 N6 177.47(9) . .
O1 Cu1 N2 81.23(8) . .
N6 Cu1 N2 99.21(12) . .
O1 Cu1 N9 78.76(9) . .
N6 Cu1 N9 99.82(12) . .
N2 Cu1 N9 148.88(10) . .
O1 Cu1 N3 97.67(8) . .
N6 Cu1 N3 84.73(9) . .
N2 Cu1 N3 99.55(10) . .
N9 Cu1 N3 106.52(11) . .
O1 Cu1 Cu2 41.90(5) . .
N6 Cu1 Cu2 135.84(9) . .
N2 Cu1 Cu2 106.81(7) . .
N9 Cu1 Cu2 43.85(7) . .
N3 Cu1 Cu2 123.91(6) . .
O1 Cu2 N3 176.62(8) . 2_755
O1 Cu2 N1 81.61(8) . .
N3 Cu2 N1 97.62(10) 2_755 .
O1 Cu2 N9 79.68(9) . .
N3 Cu2 N9 101.88(10) 2_755 .
N1 Cu2 N9 156.10(9) . .
O1 Cu2 Cu1 41.81(5) . .
N3 Cu2 Cu1 140.99(7) 2_755 .
N1 Cu2 Cu1 111.48(6) . .
N9 Cu2 Cu1 44.99(7) . .
C6 O1 Cu1 118.79(14) . .
C6 O1 Cu2 118.57(13) . .
Cu1 O1 Cu2 96.29(8) . .
C5 N1 C1 119.4(2) . .
C5 N1 Cu2 114.42(16) . .
C1 N1 Cu2 125.81(19) . .
N1 C1 C2 121.7(3) . .
N1 C1 H1 119.1 . .
C2 C1 H1 119.1 . .
C3 C2 C1 119.6(3) . .
C3 C2 H2 120.2 . .
C1 C2 H2 120.2 . .
C2 C3 C4 119.1(3) . .
C2 C3 H3 120.5 . .
C4 C3 H3 120.5 . .
C5 C4 C3 119.0(3) . .
C5 C4 H4 120.5 . .
C3 C4 H4 120.5 . .
N1 C5 C4 121.2(2) . .
N1 C5 C6 115.5(2) . .
C4 C5 C6 123.2(2) . .
C7 N2 C11 119.5(3) . .
C7 N2 Cu1 115.10(17) . .
C11 N2 Cu1 125.4(2) . .
N2 C7 C8 121.3(2) . .
N2 C7 C6 114.7(2) . .
C8 C7 C6 123.8(2) . .
C9 C8 C7 118.8(3) . .
C9 C8 H8 120.6 . .
C7 C8 H8 120.6 . .
C10 C9 C8 119.6(3) . .
C10 C9 H9 120.2 . .
C8 C9 H9 120.2 . .
C11 C10 C9 118.8(3) . .
C11 C10 H10 120.6 . .
C9 C10 H10 120.6 . .
N2 C11 C10 121.9(3) . .
N2 C11 H11 119 . .
C10 C11 H11 119 . .
N4 N3 Cu2 125.89(19) . 2_745
N4 N3 Cu1 124.4(2) . .
Cu2 N3 Cu1 101.73(10) 2_745 .
N7 N6 Cu1 125.2(2) . .
N8 N7 N6 176.7(3) 3_775 .
N5 N4 N3 177.1(3) . .
N10 N9 Cu2 129.3(2) . .
N10 N9 Cu1 127.7(2) . .
Cu2 N9 Cu1 91.15(10) . .
N11 N10 N9 177.0(4) . .
O1 C6 O2 112.2(2) . .
O1 C6 C7 110.04(19) . .
O2 C6 C7 103.52(18) . .
O1 C6 C5 108.91(18) . .
O2 C6 C5 108.11(19) . .
C7 C6 C5 114.1(2) . .
C12 O2 C6 112.9(2) . .
O2 C12 H12A 109.5 . .
O2 C12 H12B 109.5 . .
H12A C12 H12B 109.5 . .
O2 C12 H12C 109.5 . .
H12A C12 H12C 109.5 . .
H12B C12 H12C 109.5 . .

loop_
_geom_bond_atom_site_label_1
_geom_bond_atom_site_label_2
_geom_bond_site_symmetry_2
_geom_bond_distance
Cu1 O1 . 1.9313(17)
Cu1 N6 . 1.941(2)
Cu1 N2 . 2.004(2)
Cu1 N9 . 2.036(2)
Cu1 N3 . 2.284(2)
Cu1 Cu2 . 2.8797(11)
Cu2 O1 . 1.9350(17)
Cu2 N3 2_755 1.940(2)
Cu2 N1 . 1.993(2)
Cu2 N9 . 1.996(2)
O1 C6 . 1.373(3)
N1 C5 . 1.339(3)
N1 C1 . 1.343(3)
C1 C2 . 1.376(5)
C1 H1 . 0.93
C2 C3 . 1.362(5)
C2 H2 . 0.93
C3 C4 . 1.389(4)
C3 H3 . 0.93
C4 C5 . 1.387(3)
C4 H4 . 0.93
C5 C6 . 1.537(3)
N2 C7 . 1.334(3)
N2 C11 . 1.344(3)
C7 C8 . 1.381(4)
C7 C6 . 1.532(3)
C8 C9 . 1.379(4)
C8 H8 . 0.93
C9 C10 . 1.372(6)
C9 H9 . 0.93
C10 C11 . 1.367(5)
C10 H10 . 0.93
C11 H11 . 0.93
N3 N4 . 1.191(3)
N3 Cu2 2_745 1.940(2)
N6 N7 . 1.180(4)
N7 N8 3_775 1.144(5)
N8 N7 3_775 1.144(5)
N4 N5 . 1.137(4)
N9 N10 . 1.199(3)
N10 N11 . 1.123(4)
C6 O2 . 1.419(3)
O2 C12 . 1.409(4)
C12 H12A . 0.96
C12 H12B . 0.96
C12 H12C . 0.96

loop_
_geom_torsion_atom_site_label_1
_geom_torsion_atom_site_label_2
_geom_torsion_atom_site_label_3
_geom_torsion_atom_site_label_4
_geom_torsion
_geom_torsion_site_symmetry_1
_geom_torsion_site_symmetry_4
N6 Cu1 Cu2 O1 178.32(15) . .
N2 Cu1 Cu2 O1 54.89(11) . .
N9 Cu1 Cu2 O1 -137.60(15) . .
N3 Cu1 Cu2 O1 -59.45(11) . .
O1 Cu1 Cu2 N3 177.06(14) . 2_755
N6 Cu1 Cu2 N3 -4.62(18) . 2_755
N2 Cu1 Cu2 N3 -128.06(15) . 2_755
N9 Cu1 Cu2 N3 39.46(19) . 2_755
N3 Cu1 Cu2 N3 117.61(11) . 2_755
O1 Cu1 Cu2 N1 -47.52(10) . .
N6 Cu1 Cu2 N1 130.81(14) . .
N2 Cu1 Cu2 N1 7.37(9) . .
N9 Cu1 Cu2 N1 174.88(14) . .
N3 Cu1 Cu2 N1 -106.96(10) . .
O1 Cu1 Cu2 N9 137.60(15) . .
N6 Cu1 Cu2 N9 -44.07(19) . .
N2 Cu1 Cu2 N9 -167.51(14) . .
N3 Cu1 Cu2 N9 78.16(15) . .
N2 Cu1 O1 C6 -0.05(16) . .
N9 Cu1 O1 C6 156.00(18) . .
N3 Cu1 O1 C6 -98.59(17) . .
Cu2 Cu1 O1 C6 127.55(19) . .
N2 Cu1 O1 Cu2 -127.60(9) . .
N9 Cu1 O1 Cu2 28.44(10) . .
N3 Cu1 O1 Cu2 133.85(9) . .
N1 Cu2 O1 C6 8.37(16) . .
N9 Cu2 O1 C6 -156.69(18) . .
Cu1 Cu2 O1 C6 -127.71(19) . .
N1 Cu2 O1 Cu1 136.08(9) . .
N9 Cu2 O1 Cu1 -28.98(11) . .
O1 Cu2 N1 C5 -2.88(17) . .
N3 Cu2 N1 C5 -179.56(17) 2_755 .
N9 Cu2 N1 C5 35.9(3) . .
Cu1 Cu2 N1 C5 26.91(18) . .
O1 Cu2 N1 C1 169.9(2) . .
N3 Cu2 N1 C1 -6.7(2) 2_755 .
N9 Cu2 N1 C1 -151.3(3) . .
Cu1 Cu2 N1 C1 -160.3(2) . .
C5 N1 C1 C2 -0.6(4) . .
Cu2 N1 C1 C2 -173.1(2) . .
N1 C1 C2 C3 0.0(5) . .
C1 C2 C3 C4 1.2(5) . .
C2 C3 C4 C5 -1.7(5) . .
C1 N1 C5 C4 0.0(4) . .
Cu2 N1 C5 C4 173.3(2) . .
C1 N1 C5 C6 -175.6(2) . .
Cu2 N1 C5 C6 -2.3(3) . .
C3 C4 C5 N1 1.2(4) . .
C3 C4 C5 C6 176.4(3) . .
O1 Cu1 N2 C7 2.01(19) . .
N6 Cu1 N2 C7 -175.47(19) . .
N9 Cu1 N2 C7 -48.4(3) . .
N3 Cu1 N2 C7 98.38(19) . .
Cu2 Cu1 N2 C7 -31.6(2) . .
O1 Cu1 N2 C11 -178.7(3) . .
N6 Cu1 N2 C11 3.9(3) . .
N9 Cu1 N2 C11 130.9(3) . .
N3 Cu1 N2 C11 -82.3(3) . .
Cu2 Cu1 N2 C11 147.8(2) . .
C11 N2 C7 C8 1.4(4) . .
Cu1 N2 C7 C8 -179.3(2) . .
C11 N2 C7 C6 177.2(3) . .
Cu1 N2 C7 C6 -3.4(3) . .
N2 C7 C8 C9 -2.0(4) . .
C6 C7 C8 C9 -177.5(3) . .
C7 C8 C9 C10 1.5(5) . .
C8 C9 C10 C11 -0.4(6) . .
C7 N2 C11 C10 -0.2(5) . .
Cu1 N2 C11 C10 -179.5(2) . .
C9 C10 C11 N2 -0.2(5) . .
O1 Cu1 N3 N4 27.0(3) . .
N6 Cu1 N3 N4 -153.8(3) . .
N2 Cu1 N3 N4 -55.4(3) . .
N9 Cu1 N3 N4 107.5(3) . .
Cu2 Cu1 N3 N4 62.5(3) . .
O1 Cu1 N3 Cu2 177.22(10) . 2_745
N6 Cu1 N3 Cu2 -3.59(13) . 2_745
N2 Cu1 N3 Cu2 94.88(12) . 2_745
N9 Cu1 N3 Cu2 -102.29(12) . 2_745
Cu2 Cu1 N3 Cu2 -147.31(6) . 2_745
N2 Cu1 N6 N7 75.0(3) . .
N9 Cu1 N6 N7 -80.2(3) . .
N3 Cu1 N6 N7 173.9(3) . .
Cu2 Cu1 N6 N7 -51.0(4) . .
O1 Cu2 N9 N10 171.0(3) . .
N3 Cu2 N9 N10 -12.0(3) 2_755 .
N1 Cu2 N9 N10 132.0(3) . .
Cu1 Cu2 N9 N10 143.8(4) . .
O1 Cu2 N9 Cu1 27.18(10) . .
N3 Cu2 N9 Cu1 -155.87(11) 2_755 .
N1 Cu2 N9 Cu1 -11.8(3) . .
O1 Cu1 N9 N10 -172.1(3) . .
N6 Cu1 N9 N10 5.8(3) . .
N2 Cu1 N9 N10 -121.1(3) . .
N3 Cu1 N9 N10 93.2(3) . .
Cu2 Cu1 N9 N10 -144.7(4) . .
O1 Cu1 N9 Cu2 -27.33(10) . .
N6 Cu1 N9 Cu2 150.54(12) . .
N2 Cu1 N9 Cu2 23.6(3) . .
N3 Cu1 N9 Cu2 -122.09(10) . .
Cu1 O1 C6 O2 113.05(18) . .
Cu2 O1 C6 O2 -130.75(16) . .
Cu1 O1 C6 C7 -1.6(2) . .
Cu2 O1 C6 C7 114.59(17) . .
Cu1 O1 C6 C5 -127.31(16) . .
Cu2 O1 C6 C5 -11.1(2) . .
N2 C7 C6 O1 3.2(3) . .
C8 C7 C6 O1 179.0(2) . .
N2 C7 C6 O2 -116.8(2) . .
C8 C7 C6 O2 59.0(3) . .
N2 C7 C6 C5 126.0(2) . .
C8 C7 C6 C5 -58.3(3) . .
N1 C5 C6 O1 8.4(3) . .
C4 C5 C6 O1 -167.1(2) . .
N1 C5 C6 O2 130.5(2) . .
C4 C5 C6 O2 -45.0(3) . .
N1 C5 C6 C7 -114.9(2) . .
C4 C5 C6 C7 69.6(3) . .
O1 C6 O2 C12 46.8(3) . .
C7 C6 O2 C12 165.4(2) . .
C5 C6 O2 C12 -73.3(3) . .
